data_1535989
loop_
_publ_author_name
'Venturini, G.'
'Malaman, B.'
'Steinmetz, J.'
'Roques, B.'
'Courtois, A.'

_publ_section_title
;
 Distribution des atomes metalliques dans les structures apparentees des
 trois composes ternaires equiatomiques: Rh Mn Si, isotype de Co2 P, Rh Mn
 Ge, isotype de Ti Fe Si et Pd Mn Ge, isotype de Fe2 P
;
_journal_name_full 'Materials Research Bulletin'
_journal_page_first 259
_journal_page_last 267
_journal_volume 17
_journal_year 1982
_chemical_formula_sum 'Ge Mn Rh'
_chemical_name_systematic 'Rh Mn Ge'
_space_group_IT_number 46
_symmetry_space_group_name_Hall 'I 2 -2a'
_symmetry_space_group_name_H-M 'I m a 2'
_cell_angle_alpha 90
_cell_angle_beta 90
_cell_angle_gamma 90
_cell_formula_units_Z 12
_cell_length_a 7.12
_cell_length_b 11.34
_cell_length_c 6.559
_cell_volume 529.579
_citation_journal_id_ASTM MRBUAC
_cod_data_source_file Venturini_MRBUAC_1982_15.cif
_cod_data_source_block Ge1Mn1Rh1
_cod_original_cell_volume 529.5789
_cod_original_formula_sum 'Ge1 Mn1 Rh1'
_cod_database_code 1535989

loop_
_symmetry_equiv_pos_as_xyz
x,y,z
-x,-y,z
-x+1/2,y,z
x+1/2,-y,z
x+1/2,y+1/2,z+1/2
-x+1/2,-y+1/2,z+1/2
-x+1,y+1/2,z+1/2
x+1,-y+1/2,z+1/2

loop_
_atom_site_label
_atom_site_type_symbol
_atom_site_fract_x
_atom_site_fract_y
_atom_site_fract_z
_atom_site_occupancy
_atom_site_U_iso_or_equiv
Mn1 Mn 0.25 0.2004 0.2964 1 0.0
Rh2 Rh 0 0 0.2501 1 0.0
Rh1 Rh 0.0295 0.3764 0.12 1 0.0
Mn2 Mn 0.25 0.7793 0.2707 1 0.0
Ge2 Ge 0.25 0.9747 0.5055 1 0.0
Mn3 Mn 0.25 0.9979 0.9178 1 0.0
Ge1 Ge 0.006 0.1675 0.9953 1 0.0
